data_4308953
loop_
_publ_author_name
'Lihui Wei'
'John Babich'
'William C. Eckelman'
'Jon Zubieta'

_publ_contact_author_address
;Dept. of Chemistry
Syracuse University
CST 1-014
Syracuse, NY 13244
;
_publ_contact_author_email jazubiet@syr.edu
_publ_contact_author_fax (315)443-4070
_publ_contact_author_name 'Jon Zubieta'
_publ_contact_author_phone (315)443-2925
_publ_section_title
;
Rhenium Tricarbonyl Core Complexes of Thymidine and Uridine Derivatives
;
_journal_name_full 'Inorganic Chemistry'
_journal_page_first 2198
_journal_page_last 2209
_journal_paper_doi 10.1021/ic048301n
_journal_volume 44
_journal_year 2005
_chemical_formula_sum 'C66 H58 Br2 F6 N10 Na O18 P Re2'
_chemical_formula_weight 1979.40
_chemical_name_systematic
; 
 ? 
;
_space_group_IT_number 5
_symmetry_cell_setting monoclinic
_symmetry_space_group_name_Hall 'C 2y'
_symmetry_space_group_name_H-M 'C 1 2 1'
_atom_sites_solution_hydrogens geom
_atom_sites_solution_primary direct
_atom_sites_solution_secondary difmap
_audit_creation_method SHELXL-97
_cell_angle_alpha 90.00
_cell_angle_beta 112.422(4)
_cell_angle_gamma 90.00
_cell_formula_units_Z 2
_cell_length_a 24.618(3)
_cell_length_b 11.4787(11)
_cell_length_c 15.5902(15)
_cell_measurement_reflns_used 9982
_cell_measurement_temperature 90(2)
_cell_measurement_theta_max 28.31
_cell_measurement_theta_min 1.41
_cell_volume 4072.5(8)
_computing_cell_refinement 'Bruker SMART'
_computing_data_collection 'Bruker SMART'
_computing_data_reduction 'Bruker SAINT'
_computing_molecular_graphics 'Bruker SHELXTL'
_computing_publication_material 'Bruker SHELXTL'
_computing_structure_refinement 'SHELXL-97 (Sheldrick, 1997)'
_computing_structure_solution 'SHELXS-97 (Sheldrick, 1990)'
_diffrn_ambient_temperature 90(2)
_diffrn_detector_area_resol_mean 512
_diffrn_measured_fraction_theta_full 0.996
_diffrn_measured_fraction_theta_max 0.996
_diffrn_measurement_device_type 'Platform w/ APEX CCD detector'
_diffrn_measurement_method 'Phi and omega scan'
_diffrn_radiation_monochromator graphite
_diffrn_radiation_source 'fine-focus sealed tube'
_diffrn_radiation_type MoK\a
_diffrn_radiation_wavelength 0.71073
_diffrn_reflns_av_R_equivalents 0.0645
_diffrn_reflns_av_sigmaI/netI 0.1025
_diffrn_reflns_limit_h_max 32
_diffrn_reflns_limit_h_min -32
_diffrn_reflns_limit_k_max 15
_diffrn_reflns_limit_k_min -15
_diffrn_reflns_limit_l_max 20
_diffrn_reflns_limit_l_min -20
_diffrn_reflns_number 21671
_diffrn_reflns_theta_full 28.31
_diffrn_reflns_theta_max 28.31
_diffrn_reflns_theta_min 1.41
_diffrn_standards_decay_% 0.001
_exptl_absorpt_coefficient_mu 4.057
_exptl_absorpt_correction_T_max 0.7929
_exptl_absorpt_correction_T_min 0.4975
_exptl_absorpt_correction_type multi-scan
_exptl_absorpt_process_details 'SADABS (Sheldrick, 97)'
_exptl_crystal_colour colorless
_exptl_crystal_density_diffrn 1.614
_exptl_crystal_density_method 'not measured'
_exptl_crystal_description block
_exptl_crystal_F_000 1936
_exptl_crystal_size_max 0.20
_exptl_crystal_size_mid 0.12
_exptl_crystal_size_min 0.06
_refine_diff_density_max 1.305
_refine_diff_density_min -1.406
_refine_diff_density_rms 0.244
_refine_ls_abs_structure_details 'Flack H D (1983), Acta Cryst. A39, 876-881'
_refine_ls_abs_structure_Flack 0.004(14)
_refine_ls_extinction_method none
_refine_ls_goodness_of_fit_ref 1.053
_refine_ls_hydrogen_treatment mixed
_refine_ls_matrix_type full
_refine_ls_number_parameters 481
_refine_ls_number_reflns 9982
_refine_ls_number_restraints 1
_refine_ls_restrained_S_all 1.053
_refine_ls_R_factor_all 0.0641
_refine_ls_R_factor_gt 0.0579
_refine_ls_shift/su_max 0.001
_refine_ls_shift/su_mean 0.000
_refine_ls_structure_factor_coef Fsqd
_refine_ls_weighting_details 'calc w=1/[\s^2^(Fo^2^)+(0.0762P)^2^+0.0000P] where P=(Fo^2^+2Fc^2^)/3'
_refine_ls_weighting_scheme calc
_refine_ls_wR_factor_gt 0.1369
_refine_ls_wR_factor_ref 0.1388
_reflns_number_gt 8350
_reflns_number_total 9982
_reflns_threshold_expression >2sigma(I)
_cod_data_source_file ic048301nsi20041203_114219.cif
_cod_data_source_block c2
_cod_original_cell_volume 4072.5(7)
_cod_original_formula_sum 'C33 H29 Br F3 N5 Na0.50 O9 P0.50 Re'
_cod_database_code 4308953

loop_
_symmetry_equiv_pos_as_xyz
'x, y, z'
'-x, y, -z'
'x+1/2, y+1/2, z'
'-x+1/2, y+1/2, -z'

loop_
_atom_site_label
_atom_site_type_symbol
_atom_site_fract_x
_atom_site_fract_y
_atom_site_fract_z
_atom_site_U_iso_or_equiv
_atom_site_adp_type
_atom_site_occupancy
_atom_site_symmetry_multiplicity
_atom_site_calc_flag
_atom_site_refinement_flags
_atom_site_disorder_assembly
_atom_site_disorder_group
Re1 Re 0.799091(14) 0.07573(3) 0.86256(2) 0.01570(9) Uani 1 1 d . . .
Br1 Br 0.84282(5) 0.98281(9) 0.49549(8) 0.0277(3) Uani 1 1 d . . .
N1 N 0.7741(4) -0.0745(7) 0.7638(6) 0.0160(17) Uani 1 1 d . . .
N2 N 0.7103(4) 0.1500(7) 0.7912(6) 0.0217(18) Uani 1 1 d . . .
N3 N 0.7986(4) 0.1550(7) 0.7315(6) 0.0172(16) Uani 1 1 d . . .
N4 N 0.8889(4) 0.5536(7) 0.6641(6) 0.025(2) Uani 1 1 d . . .
N5 N 0.8805(5) 0.7513(8) 0.6373(7) 0.027(3) Uani 1 1 d . . .
H5A H 0.8715 0.8083 0.5987 0.032 Uiso 1 1 calc R . .
O1 O 0.7911(4) -0.0180(8) 1.0419(5) 0.0346(19) Uani 1 1 d . . .
O2 O 0.9268(3) -0.0056(7) 0.9491(5) 0.0331(18) Uani 1 1 d . . .
O3 O 0.8287(4) 0.3015(8) 0.9746(6) 0.046(2) Uani 1 1 d . . .
O4 O 0.8478(3) 0.3677(6) 0.6588(6) 0.0280(17) Uani 1 1 d . . .
O5 O 0.9250(4) 0.2145(7) 0.5634(6) 0.037(2) Uani 1 1 d . . .
H5 H 0.8934 0.2332 0.5232 0.055 Uiso 1 1 calc R . .
O6 O 0.8573(5) 0.6256(7) 0.5164(6) 0.043(2) Uani 1 1 d . . .
O7 O 0.9052(4) 0.8838(7) 0.7525(6) 0.036(2) Uani 1 1 d . . .
C1 C 0.7936(5) 0.0158(9) 0.9725(7) 0.022(2) Uani 1 1 d . . .
C2 C 0.8775(5) 0.0280(9) 0.9148(7) 0.019(2) Uani 1 1 d . . .
C3 C 0.8200(5) 0.2167(10) 0.9338(8) 0.025(2) Uani 1 1 d . . .
C4 C 0.7630(4) 0.0804(13) 0.6491(6) 0.0230(18) Uani 1 1 d . . .
H4A H 0.7802 0.0842 0.6026 0.028 Uiso 1 1 calc R . .
H4B H 0.7233 0.1106 0.6217 0.028 Uiso 1 1 calc R . .
C5 C 0.7612(4) -0.0462(8) 0.6779(7) 0.0163(19) Uani 1 1 d . . .
C6 C 0.7424(5) -0.1276(9) 0.6039(7) 0.023(2) Uani 1 1 d . . .
H6 H 0.7313 -0.1029 0.5428 0.027 Uiso 1 1 calc R . .
C7 C 0.7409(5) -0.2453(9) 0.6246(8) 0.028(2) Uani 1 1 d . . .
H7 H 0.7292 -0.3006 0.5775 0.034 Uiso 1 1 calc R . .
C8 C 0.7568(5) -0.2781(8) 0.7152(8) 0.023(2) Uani 1 1 d . . .
C9 C 0.7733(4) -0.1915(8) 0.7866(7) 0.019(2) Uani 1 1 d . . .
C10 C 0.7922(5) -0.2280(9) 0.8801(8) 0.027(2) Uani 1 1 d . . .
H10 H 0.8045 -0.1732 0.9276 0.032 Uiso 1 1 calc R . .
C11 C 0.7923(6) -0.3457(11) 0.9012(9) 0.041(3) Uani 1 1 d . . .
H11 H 0.8044 -0.3700 0.9626 0.049 Uiso 1 1 calc R . .
C12 C 0.7746(5) -0.4253(15) 0.8308(7) 0.034(2) Uani 1 1 d . . .
H12 H 0.7733 -0.5033 0.8462 0.041 Uiso 1 1 calc R . .
C13 C 0.7594(5) -0.3987(8) 0.7434(8) 0.030(3) Uani 1 1 d . . .
H13 H 0.7501 -0.4575 0.6990 0.036 Uiso 1 1 calc R . .
C14 C 0.7631(5) 0.2667(9) 0.7204(8) 0.023(2) Uani 1 1 d . . .
H14A H 0.7873 0.3261 0.7617 0.028 Uiso 1 1 calc R . .
H14B H 0.7511 0.2949 0.6572 0.028 Uiso 1 1 calc R . .
C15 C 0.7097(5) 0.2446(8) 0.7426(7) 0.021(2) Uani 1 1 d . . .
C16 C 0.6619(5) 0.3243(10) 0.7115(9) 0.033(3) Uani 1 1 d . . .
H16 H 0.6627 0.3882 0.6753 0.040 Uiso 1 1 calc R . .
C17 C 0.6152(5) 0.3054(11) 0.7357(10) 0.037(3) Uani 1 1 d . . .
H17 H 0.5848 0.3594 0.7196 0.045 Uiso 1 1 calc R . .
C18 C 0.6129(5) 0.2042(10) 0.7852(8) 0.028(2) Uani 1 1 d . . .
C19 C 0.6591(5) 0.1254(9) 0.8087(7) 0.022(2) Uani 1 1 d . . .
C20 C 0.6555(5) 0.0191(9) 0.8513(8) 0.021(2) Uani 1 1 d . . .
H20 H 0.6856 -0.0355 0.8647 0.026 Uiso 1 1 calc R . .
C21 C 0.6083(5) -0.0032(9) 0.8727(8) 0.026(2) Uani 1 1 d . . .
H21 H 0.6055 -0.0737 0.9001 0.031 Uiso 1 1 calc R . .
C22 C 0.5626(4) 0.0814(14) 0.8531(8) 0.037(3) Uani 1 1 d . . .
H22 H 0.5311 0.0678 0.8708 0.044 Uiso 1 1 calc R . .
C23 C 0.5651(5) 0.1787(11) 0.8097(9) 0.035(3) Uani 1 1 d . . .
H23 H 0.5344 0.2318 0.7951 0.042 Uiso 1 1 calc R . .
C24 C 0.8569(4) 0.1780(10) 0.7328(7) 0.023(2) Uani 1 1 d . . .
H24A H 0.8763 0.1036 0.7366 0.028 Uiso 1 1 calc R . .
H24B H 0.8787 0.2200 0.7895 0.028 Uiso 1 1 calc R . .
C25 C 0.8626(5) 0.2458(9) 0.6526(8) 0.023(2) Uani 1 1 d . . .
H25 H 0.8353 0.2133 0.5939 0.027 Uiso 1 1 calc R . .
C26 C 0.9253(5) 0.2435(9) 0.6531(9) 0.029(3) Uani 1 1 d . . .
H26 H 0.9504 0.1898 0.7006 0.035 Uiso 1 1 calc R . .
C27 C 0.9472(5) 0.3679(9) 0.6742(8) 0.025(2) Uani 1 1 d . . .
H27A H 0.9739 0.3882 0.6442 0.030 Uiso 1 1 calc R . .
H27B H 0.9662 0.3817 0.7405 0.030 Uiso 1 1 calc R . .
C28 C 0.8882(6) 0.4336(11) 0.6313(10) 0.028(3) Uani 1 1 d . . .
H28 H 0.8750 0.4332 0.5636 0.033 Uiso 1 1 calc R . .
C29 C 0.8746(5) 0.6415(8) 0.5999(8) 0.026(2) Uani 1 1 d . . .
C30 C 0.8991(6) 0.7802(10) 0.7296(8) 0.031(3) Uani 1 1 d . . .
C31 C 0.9133(5) 0.6825(9) 0.7927(8) 0.025(2) Uani 1 1 d . . .
C32 C 0.9064(4) 0.5800(15) 0.7575(6) 0.0242(18) Uani 1 1 d . . .
H32 H 0.9137 0.5177 0.7984 0.029 Uiso 1 1 calc R . .
C33 C 0.9341(7) 0.7093(12) 0.8922(9) 0.040(3) Uani 1 1 d . . .
H33A H 0.9068 0.7608 0.9033 0.060 Uiso 1 1 calc R . .
H33B H 0.9719 0.7460 0.9118 0.060 Uiso 1 1 calc R . .
H33C H 0.9372 0.6385 0.9265 0.060 Uiso 1 1 calc R . .
Na1 Na 1.0000 0.2313(6) 0.5000 0.050(2) Uani 1 2 d S . .
P1 P 1.0000 0.3287(4) 1.0000 0.0275(9) Uani 1 2 d S . .
F1 F 1.0097(6) 0.3395(13) 0.9074(8) 0.102(4) Uani 1 1 d . . .
F2 F 0.9494(7) 0.2426(16) 0.9579(11) 0.139(7) Uani 1 1 d . . .
F3 F 0.9500(11) 0.4235(17) 0.9618(15) 0.232(13) Uani 1 1 d . . .
O8 O 0.9477(9) 0.083(3) 0.406(2) 0.29(2) Uani 1 1 d . . .
O9 O 0.979(6) 0.435(2) 0.483(10) 0.57(7) Uani 1 1 d . . .

loop_
_atom_site_aniso_label
_atom_site_aniso_U_11
_atom_site_aniso_U_22
_atom_site_aniso_U_33
_atom_site_aniso_U_23
_atom_site_aniso_U_13
_atom_site_aniso_U_12
Re1 0.01954(15) 0.01098(13) 0.01676(15) -0.0023(2) 0.00711(11) -0.0008(2)
Br1 0.0432(7) 0.0161(5) 0.0271(6) 0.0031(4) 0.0170(5) 0.0039(5)
N1 0.013(4) 0.013(4) 0.022(5) 0.007(3) 0.007(3) 0.002(3)
N2 0.031(5) 0.017(4) 0.024(4) 0.009(3) 0.019(4) -0.003(4)
N3 0.021(4) 0.011(3) 0.021(4) 0.000(3) 0.010(3) -0.002(3)
N4 0.028(4) 0.018(6) 0.021(4) 0.006(3) 0.002(3) -0.008(4)
N5 0.041(7) 0.012(4) 0.018(5) 0.005(4) 0.001(4) 0.005(4)
O1 0.048(5) 0.038(5) 0.022(4) 0.003(4) 0.019(4) 0.011(4)
O2 0.026(4) 0.038(5) 0.029(4) 0.000(4) 0.004(3) 0.004(4)
O3 0.056(6) 0.029(5) 0.045(6) -0.023(4) 0.012(5) -0.011(4)
O4 0.031(4) 0.014(3) 0.044(5) 0.011(3) 0.019(4) 0.005(3)
O5 0.052(6) 0.024(4) 0.047(5) -0.004(4) 0.034(5) -0.005(4)
O6 0.076(7) 0.019(4) 0.022(4) 0.003(3) 0.005(4) -0.001(4)
O7 0.052(5) 0.019(4) 0.030(4) -0.006(3) 0.008(4) 0.009(4)
C1 0.029(6) 0.020(5) 0.021(5) -0.003(4) 0.014(4) 0.008(4)
C2 0.028(6) 0.016(4) 0.015(5) 0.004(4) 0.011(4) -0.006(4)
C3 0.022(5) 0.031(6) 0.023(6) -0.002(4) 0.012(4) 0.009(5)
C4 0.036(5) 0.017(4) 0.018(4) 0.003(6) 0.012(3) 0.001(7)
C5 0.016(5) 0.013(4) 0.023(5) 0.003(4) 0.011(4) 0.004(4)
C6 0.031(6) 0.018(5) 0.020(5) -0.001(4) 0.011(4) -0.002(4)
C7 0.038(7) 0.017(5) 0.029(6) -0.013(4) 0.012(5) -0.010(5)
C8 0.030(6) 0.013(4) 0.030(6) -0.002(4) 0.017(5) -0.007(4)
C9 0.022(5) 0.015(4) 0.021(5) 0.000(4) 0.009(4) -0.001(4)
C10 0.040(7) 0.015(5) 0.024(6) -0.005(4) 0.011(5) -0.007(5)
C11 0.061(9) 0.022(5) 0.036(7) 0.012(5) 0.015(6) 0.001(6)
C12 0.049(6) 0.016(4) 0.046(6) 0.002(9) 0.029(5) -0.002(9)
C13 0.041(6) 0.014(6) 0.035(6) -0.003(4) 0.015(5) -0.001(4)
C14 0.027(6) 0.011(5) 0.032(6) 0.003(4) 0.011(5) 0.002(4)
C15 0.026(5) 0.013(4) 0.023(5) 0.003(4) 0.008(4) 0.000(4)
C16 0.034(7) 0.018(5) 0.050(8) 0.019(5) 0.019(6) 0.004(5)
C17 0.026(6) 0.033(6) 0.056(8) 0.018(6) 0.019(6) 0.013(5)
C18 0.025(6) 0.022(5) 0.039(7) 0.011(5) 0.014(5) 0.000(4)
C19 0.027(6) 0.016(4) 0.021(6) 0.006(4) 0.008(5) -0.001(4)
C20 0.024(5) 0.014(5) 0.021(6) 0.000(4) 0.004(4) 0.008(4)
C21 0.030(6) 0.017(5) 0.035(6) 0.005(4) 0.018(5) 0.001(4)
C22 0.027(5) 0.036(6) 0.056(7) 0.039(8) 0.025(5) 0.022(7)
C23 0.020(6) 0.029(6) 0.060(8) 0.017(6) 0.019(6) 0.007(5)
C24 0.018(5) 0.029(5) 0.017(5) 0.004(4) 0.000(4) 0.001(4)
C25 0.020(5) 0.014(4) 0.036(6) 0.005(4) 0.012(5) 0.003(4)
C26 0.036(6) 0.020(5) 0.043(7) 0.010(5) 0.030(6) 0.001(5)
C27 0.019(5) 0.030(6) 0.034(6) -0.001(5) 0.019(5) 0.003(4)
C28 0.025(6) 0.024(6) 0.036(7) 0.011(5) 0.013(5) -0.007(5)
C29 0.028(6) 0.008(5) 0.032(6) -0.009(4) -0.001(5) 0.001(4)
C30 0.045(7) 0.026(6) 0.028(6) 0.000(5) 0.019(5) 0.007(5)
C31 0.022(5) 0.023(5) 0.032(6) 0.000(4) 0.014(5) 0.001(4)
C32 0.024(4) 0.029(5) 0.022(4) -0.001(7) 0.012(3) -0.005(8)
C33 0.059(9) 0.036(7) 0.030(7) 0.009(5) 0.024(6) 0.013(6)
Na1 0.062(5) 0.029(4) 0.083(6) 0.000 0.052(5) 0.000
P1 0.032(2) 0.0231(19) 0.024(2) 0.000 0.0071(17) 0.000
F1 0.113(10) 0.145(12) 0.062(7) 0.004(7) 0.050(7) -0.044(9)
F2 0.118(11) 0.184(16) 0.130(12) -0.081(11) 0.062(9) -0.115(11)
F3 0.35(3) 0.166(16) 0.22(2) 0.115(16) 0.16(2) 0.221(19)
O8 0.147(17) 0.30(3) 0.50(5) -0.33(3) 0.22(3) -0.11(2)
O9 1.13(18) 0.122(16) 1.08(12) -0.10(5) 1.10(15) -0.11(5)

loop_
_atom_type_symbol
_atom_type_description
_atom_type_scat_dispersion_real
_atom_type_scat_dispersion_imag
_atom_type_scat_source
C C 0.0033 0.0016 'International Tables Vol C Tables 4.2.6.8 and 6.1.1.4'
H H 0.0000 0.0000 'International Tables Vol C Tables 4.2.6.8 and 6.1.1.4'
N N 0.0061 0.0033 'International Tables Vol C Tables 4.2.6.8 and 6.1.1.4'
O O 0.0106 0.0060 'International Tables Vol C Tables 4.2.6.8 and 6.1.1.4'
F F 0.0171 0.0103 'International Tables Vol C Tables 4.2.6.8 and 6.1.1.4'
P P 0.1023 0.0942 'International Tables Vol C Tables 4.2.6.8 and 6.1.1.4'
Br Br -0.2901 2.4595 'International Tables Vol C Tables 4.2.6.8 and 6.1.1.4'
Re Re -1.0185 7.2310 'International Tables Vol C Tables 4.2.6.8 and 6.1.1.4'
Na Na 0.0362 0.0249 'International Tables Vol C Tables 4.2.6.8 and 6.1.1.4'

loop_
_geom_angle_atom_site_label_1
_geom_angle_atom_site_label_2
_geom_angle_atom_site_label_3
_geom_angle
_geom_angle_site_symmetry_1
_geom_angle_site_symmetry_3
_geom_angle_publ_flag
C2 Re1 C1 85.3(4) . . ?
C2 Re1 C3 89.5(4) . . ?
C1 Re1 C3 83.0(5) . . ?
C2 Re1 N2 172.4(4) . . ?
C1 Re1 N2 101.3(4) . . ?
C3 Re1 N2 87.8(4) . . ?
C2 Re1 N3 99.4(4) . . ?
C1 Re1 N3 175.1(4) . . ?
C3 Re1 N3 95.3(4) . . ?
N2 Re1 N3 73.9(3) . . ?
C2 Re1 N1 92.4(4) . . ?
C1 Re1 N1 104.3(4) . . ?
C3 Re1 N1 172.6(4) . . ?
N2 Re1 N1 89.5(3) . . ?
N3 Re1 N1 77.3(3) . . ?
C5 N1 C9 119.0(9) . . ?
C5 N1 Re1 114.5(6) . . ?
C9 N1 Re1 126.5(7) . . ?
C15 N2 C19 117.2(9) . . ?
C15 N2 Re1 113.5(7) . . ?
C19 N2 Re1 127.4(6) . . ?
C24 N3 C4 111.3(8) . . ?
C24 N3 C14 111.6(8) . . ?
C4 N3 C14 104.9(8) . . ?
C24 N3 Re1 113.7(6) . . ?
C4 N3 Re1 110.2(6) . . ?
C14 N3 Re1 104.5(6) . . ?
C29 N4 C32 119.8(10) . . ?
C29 N4 C28 118.2(9) . . ?
C32 N4 C28 122.0(11) . . ?
C29 N5 C30 127.3(10) . . ?
C29 N5 H5A 116.3 . . ?
C30 N5 H5A 116.3 . . ?
C28 O4 C25 105.5(8) . . ?
C26 O5 H5 109.5 . . ?
O1 C1 Re1 177.8(10) . . ?
O2 C2 Re1 177.8(9) . . ?
O3 C3 Re1 175.7(10) . . ?
N3 C4 C5 111.1(8) . . ?
N3 C4 H4A 109.4 . . ?
C5 C4 H4A 109.4 . . ?
N3 C4 H4B 109.4 . . ?
C5 C4 H4B 109.4 . . ?
H4A C4 H4B 108.0 . . ?
N1 C5 C6 123.5(9) . . ?
N1 C5 C4 121.3(9) . . ?
C6 C5 C4 115.2(8) . . ?
C7 C6 C5 118.7(9) . . ?
C7 C6 H6 120.7 . . ?
C5 C6 H6 120.7 . . ?
C8 C7 C6 119.0(9) . . ?
C8 C7 H7 120.5 . . ?
C6 C7 H7 120.5 . . ?
C7 C8 C9 119.8(9) . . ?
C7 C8 C13 122.7(10) . . ?
C9 C8 C13 117.5(10) . . ?
N1 C9 C10 121.2(9) . . ?
N1 C9 C8 120.0(9) . . ?
C10 C9 C8 118.7(9) . . ?
C11 C10 C9 120.1(10) . . ?
C11 C10 H10 119.9 . . ?
C9 C10 H10 119.9 . . ?
C12 C11 C10 119.3(12) . . ?
C12 C11 H11 120.3 . . ?
C10 C11 H11 120.3 . . ?
C13 C12 C11 124.0(14) . . ?
C13 C12 H12 118.0 . . ?
C11 C12 H12 118.0 . . ?
C12 C13 C8 120.2(12) . . ?
C12 C13 H13 119.9 . . ?
C8 C13 H13 119.9 . . ?
C15 C14 N3 110.2(8) . . ?
C15 C14 H14A 109.6 . . ?
N3 C14 H14A 109.6 . . ?
C15 C14 H14B 109.6 . . ?
N3 C14 H14B 109.6 . . ?
H14A C14 H14B 108.1 . . ?
N2 C15 C16 123.5(10) . . ?
N2 C15 C14 116.8(9) . . ?
C16 C15 C14 119.7(9) . . ?
C17 C16 C15 118.7(10) . . ?
C17 C16 H16 120.6 . . ?
C15 C16 H16 120.6 . . ?
C16 C17 C18 120.0(11) . . ?
C16 C17 H17 120.0 . . ?
C18 C17 H17 120.0 . . ?
C19 C18 C23 118.8(10) . . ?
C19 C18 C17 118.7(10) . . ?
C23 C18 C17 122.4(11) . . ?
C18 C19 C20 119.7(10) . . ?
C18 C19 N2 121.3(9) . . ?
C20 C19 N2 119.0(10) . . ?
C21 C20 C19 119.7(10) . . ?
C21 C20 H20 120.2 . . ?
C19 C20 H20 120.2 . . ?
C20 C21 C22 120.1(10) . . ?
C20 C21 H21 120.0 . . ?
C22 C21 H21 120.0 . . ?
C23 C22 C21 119.9(10) . . ?
C23 C22 H22 120.1 . . ?
C21 C22 H22 120.1 . . ?
C22 C23 C18 121.7(11) . . ?
C22 C23 H23 119.2 . . ?
C18 C23 H23 119.2 . . ?
N3 C24 C25 118.8(8) . . ?
N3 C24 H24A 107.6 . . ?
C25 C24 H24A 107.6 . . ?
N3 C24 H24B 107.6 . . ?
C25 C24 H24B 107.6 . . ?
H24A C24 H24B 107.0 . . ?
O4 C25 C24 109.4(9) . . ?
O4 C25 C26 106.9(8) . . ?
C24 C25 C26 113.1(9) . . ?
O4 C25 H25 109.1 . . ?
C24 C25 H25 109.1 . . ?
C26 C25 H25 109.1 . . ?
O5 C26 C27 107.4(8) . . ?
O5 C26 C25 111.5(10) . . ?
C27 C26 C25 105.0(9) . . ?
O5 C26 H26 110.9 . . ?
C27 C26 H26 110.9 . . ?
C25 C26 H26 110.9 . . ?
C26 C27 C28 99.6(9) . . ?
C26 C27 H27A 111.9 . . ?
C28 C27 H27A 111.9 . . ?
C26 C27 H27B 111.9 . . ?
C28 C27 H27B 111.9 . . ?
H27A C27 H27B 109.6 . . ?
O4 C28 N4 108.0(10) . . ?
O4 C28 C27 104.9(9) . . ?
N4 C28 C27 115.1(10) . . ?
O4 C28 H28 109.6 . . ?
N4 C28 H28 109.6 . . ?
C27 C28 H28 109.6 . . ?
O6 C29 N4 123.9(9) . . ?
O6 C29 N5 121.9(10) . . ?
N4 C29 N5 114.2(9) . . ?
O7 C30 N5 119.4(11) . . ?
O7 C30 C31 125.4(11) . . ?
N5 C30 C31 115.0(10) . . ?
C32 C31 C30 117.6(11) . . ?
C32 C31 C33 125.5(11) . . ?
C30 C31 C33 117.0(10) . . ?
C31 C32 N4 126.1(13) . . ?
C31 C32 H32 117.0 . . ?
N4 C32 H32 117.0 . . ?
C31 C33 H33A 109.5 . . ?
C31 C33 H33B 109.5 . . ?
H33A C33 H33B 109.5 . . ?
C31 C33 H33C 109.5 . . ?
H33A C33 H33C 109.5 . . ?
H33B C33 H33C 109.5 . . ?
O8 Na1 O8 84(2) . 2_756 ?
O8 Na1 O9 147(4) . 2_756 ?
O8 Na1 O9 128(4) 2_756 2_756 ?
O8 Na1 O9 128(4) . . ?
O8 Na1 O9 147(4) 2_756 . ?
O9 Na1 O9 24(6) 2_756 . ?
O8 Na1 O5 90.5(5) . 2_756 ?
O8 Na1 O5 82.7(6) 2_756 2_756 ?
O9 Na1 O5 87.2(7) 2_756 2_756 ?
O9 Na1 O5 101.9(6) . 2_756 ?
F2 P1 F2 99.4(16) . 2_757 ?
F2 P1 F1 93.6(8) . 2_757 ?
F2 P1 F1 92.4(7) 2_757 2_757 ?
F2 P1 F1 92.4(7) . . ?
F2 P1 F1 93.6(8) 2_757 . ?
F1 P1 F1 170.8(12) 2_757 . ?
F2 P1 F3 83.9(12) . . ?
F2 P1 F3 176.2(14) 2_757 . ?
F1 P1 F3 85.5(9) 2_757 . ?
F1 P1 F3 88.2(9) . . ?
F2 P1 F3 176.2(14) . 2_757 ?
F2 P1 F3 83.9(12) 2_757 2_757 ?
F1 P1 F3 88.2(9) 2_757 2_757 ?
F1 P1 F3 85.5(9) . 2_757 ?
F3 P1 F3 93(2) . 2_757 ?

loop_
_geom_bond_atom_site_label_1
_geom_bond_atom_site_label_2
_geom_bond_distance
_geom_bond_site_symmetry_2
_geom_bond_publ_flag
Re1 C2 1.869(11) . ?
Re1 C1 1.899(10) . ?
Re1 C3 1.918(11) . ?
Re1 N2 2.210(9) . ?
Re1 N3 2.232(8) . ?
Re1 N1 2.236(9) . ?
N1 C5 1.294(12) . ?
N1 C9 1.392(12) . ?
N2 C15 1.320(12) . ?
N2 C19 1.416(14) . ?
N3 C24 1.452(13) . ?
N3 C4 1.514(13) . ?
N3 C14 1.524(13) . ?
N4 C29 1.369(13) . ?
N4 C32 1.386(12) . ?
N4 C28 1.466(16) . ?
N5 C29 1.373(13) . ?
N5 C30 1.373(15) . ?
N5 H5A 0.8600 . ?
O1 C1 1.172(13) . ?
O2 C2 1.188(13) . ?
O3 C3 1.139(14) . ?
O4 C28 1.439(13) . ?
O4 C25 1.458(12) . ?
O5 C26 1.436(14) . ?
O5 H5 0.8200 . ?
O6 C29 1.219(13) . ?
O7 C30 1.235(14) . ?
C4 C5 1.527(17) . ?
C4 H4A 0.9700 . ?
C4 H4B 0.9700 . ?
C5 C6 1.417(13) . ?
C6 C7 1.392(14) . ?
C6 H6 0.9300 . ?
C7 C8 1.367(16) . ?
C7 H7 0.9300 . ?
C8 C9 1.430(14) . ?
C8 C13 1.447(13) . ?
C9 C10 1.415(15) . ?
C10 C11 1.390(15) . ?
C10 H10 0.9300 . ?
C11 C12 1.365(19) . ?
C11 H11 0.9300 . ?
C12 C13 1.305(15) . ?
C12 H12 0.9300 . ?
C13 H13 0.9300 . ?
C14 C15 1.504(15) . ?
C14 H14A 0.9700 . ?
C14 H14B 0.9700 . ?
C15 C16 1.421(15) . ?
C16 C17 1.357(17) . ?
C16 H16 0.9300 . ?
C17 C18 1.408(16) . ?
C17 H17 0.9300 . ?
C18 C19 1.390(15) . ?
C18 C23 1.399(15) . ?
C19 C20 1.409(13) . ?
C20 C21 1.350(16) . ?
C20 H20 0.9300 . ?
C21 C22 1.428(16) . ?
C21 H21 0.9300 . ?
C22 C23 1.319(17) . ?
C22 H22 0.9300 . ?
C23 H23 0.9300 . ?
C24 C25 1.523(15) . ?
C24 H24A 0.9700 . ?
C24 H24B 0.9700 . ?
C25 C26 1.540(15) . ?
C25 H25 0.9800 . ?
C26 C27 1.518(15) . ?
C26 H26 0.9800 . ?
C27 C28 1.545(17) . ?
C27 H27A 0.9700 . ?
C27 H27B 0.9700 . ?
C28 H28 0.9800 . ?
C30 C31 1.444(16) . ?
C31 C32 1.282(19) . ?
C31 C33 1.469(16) . ?
C32 H32 0.9300 . ?
C33 H33A 0.9600 . ?
C33 H33B 0.9600 . ?
C33 H33C 0.9600 . ?
Na1 O8 2.301(19) . ?
Na1 O8 2.301(19) 2_756 ?
Na1 O9 2.39(4) 2_756 ?
Na1 O9 2.39(4) . ?
Na1 O5 2.412(8) 2_756 ?
P1 F2 1.528(11) . ?
P1 F2 1.528(11) 2_757 ?
P1 F1 1.555(10) 2_757 ?
P1 F1 1.555(10) . ?
P1 F3 1.581(13) . ?
P1 F3 1.581(13) 2_757 ?

loop_
_geom_hbond_atom_site_label_D
_geom_hbond_atom_site_label_H
_geom_hbond_atom_site_label_A
_geom_hbond_distance_DH
_geom_hbond_distance_HA
_geom_hbond_distance_DA
_geom_hbond_angle_DHA
_geom_hbond_site_symmetry_A
N5 H5A Br1 0.86 2.50 3.354(10) 175.3 .
O5 H5 Br1 0.82 3.10 3.263(9) 94.4 1_545

loop_
_geom_torsion_atom_site_label_1
_geom_torsion_atom_site_label_2
_geom_torsion_atom_site_label_3
_geom_torsion_atom_site_label_4
_geom_torsion
_geom_torsion_site_symmetry_1
_geom_torsion_site_symmetry_2
_geom_torsion_site_symmetry_3
_geom_torsion_site_symmetry_4
_geom_torsion_publ_flag
C2 Re1 N1 C5 -110.1(7) . . . . ?
C1 Re1 N1 C5 164.2(7) . . . . ?
C3 Re1 N1 C5 -6(3) . . . . ?
N2 Re1 N1 C5 62.6(7) . . . . ?
N3 Re1 N1 C5 -11.0(7) . . . . ?
C2 Re1 N1 C9 67.5(8) . . . . ?
C1 Re1 N1 C9 -18.2(9) . . . . ?
C3 Re1 N1 C9 172(3) . . . . ?
N2 Re1 N1 C9 -119.8(8) . . . . ?
N3 Re1 N1 C9 166.6(9) . . . . ?
C2 Re1 N2 C15 -5(3) . . . . ?
C1 Re1 N2 C15 146.2(8) . . . . ?
C3 Re1 N2 C15 63.8(8) . . . . ?
N3 Re1 N2 C15 -32.4(7) . . . . ?
N1 Re1 N2 C15 -109.3(7) . . . . ?
C2 Re1 N2 C19 -169(3) . . . . ?
C1 Re1 N2 C19 -17.9(9) . . . . ?
C3 Re1 N2 C19 -100.3(9) . . . . ?
N3 Re1 N2 C19 163.5(9) . . . . ?
N1 Re1 N2 C19 86.6(9) . . . . ?
C2 Re1 N3 C24 -15.9(7) . . . . ?
C1 Re1 N3 C24 145(5) . . . . ?
C3 Re1 N3 C24 74.5(7) . . . . ?
N2 Re1 N3 C24 160.6(7) . . . . ?
N1 Re1 N3 C24 -106.2(7) . . . . ?
C2 Re1 N3 C4 109.9(7) . . . . ?
C1 Re1 N3 C4 -90(5) . . . . ?
C3 Re1 N3 C4 -159.8(7) . . . . ?
N2 Re1 N3 C4 -73.6(7) . . . . ?
N1 Re1 N3 C4 19.6(6) . . . . ?
C2 Re1 N3 C14 -137.8(6) . . . . ?
C1 Re1 N3 C14 23(5) . . . . ?
C3 Re1 N3 C14 -47.5(7) . . . . ?
N2 Re1 N3 C14 38.7(6) . . . . ?
N1 Re1 N3 C14 131.9(6) . . . . ?
C2 Re1 C1 O1 75(25) . . . . ?
C3 Re1 C1 O1 -15(25) . . . . ?
N2 Re1 C1 O1 -101(25) . . . . ?
N3 Re1 C1 O1 -86(27) . . . . ?
N1 Re1 C1 O1 166(25) . . . . ?
C1 Re1 C2 O2 39(25) . . . . ?
C3 Re1 C2 O2 122(25) . . . . ?
N2 Re1 C2 O2 -169(23) . . . . ?
N3 Re1 C2 O2 -142(25) . . . . ?
N1 Re1 C2 O2 -65(25) . . . . ?
C2 Re1 C3 O3 -166(14) . . . . ?
C1 Re1 C3 O3 -81(14) . . . . ?
N2 Re1 C3 O3 21(14) . . . . ?
N3 Re1 C3 O3 94(14) . . . . ?
N1 Re1 C3 O3 89(14) . . . . ?
C24 N3 C4 C5 101.8(9) . . . . ?
C14 N3 C4 C5 -137.3(8) . . . . ?
Re1 N3 C4 C5 -25.3(9) . . . . ?
C9 N1 C5 C6 4.3(14) . . . . ?
Re1 N1 C5 C6 -177.9(8) . . . . ?
C9 N1 C5 C4 -178.2(9) . . . . ?
Re1 N1 C5 C4 -0.4(11) . . . . ?
N3 C4 C5 N1 17.9(13) . . . . ?
N3 C4 C5 C6 -164.4(8) . . . . ?
N1 C5 C6 C7 -4.0(16) . . . . ?
C4 C5 C6 C7 178.5(10) . . . . ?
C5 C6 C7 C8 0.8(17) . . . . ?
C6 C7 C8 C9 1.5(17) . . . . ?
C6 C7 C8 C13 -176.9(11) . . . . ?
C5 N1 C9 C10 174.2(10) . . . . ?
Re1 N1 C9 C10 -3.3(14) . . . . ?
C5 N1 C9 C8 -1.8(14) . . . . ?
Re1 N1 C9 C8 -179.3(7) . . . . ?
C7 C8 C9 N1 -1.1(16) . . . . ?
C13 C8 C9 N1 177.3(10) . . . . ?
C7 C8 C9 C10 -177.2(11) . . . . ?
C13 C8 C9 C10 1.2(16) . . . . ?
N1 C9 C10 C11 -178.5(11) . . . . ?
C8 C9 C10 C11 -2.4(17) . . . . ?
C9 C10 C11 C12 1(2) . . . . ?
C10 C11 C12 C13 3(2) . . . . ?
C11 C12 C13 C8 -4.2(19) . . . . ?
C7 C8 C13 C12 -179.6(11) . . . . ?
C9 C8 C13 C12 2.0(17) . . . . ?
C24 N3 C14 C15 -166.2(8) . . . . ?
C4 N3 C14 C15 73.1(10) . . . . ?
Re1 N3 C14 C15 -42.9(9) . . . . ?
C19 N2 C15 C16 3.1(16) . . . . ?
Re1 N2 C15 C16 -162.8(9) . . . . ?
C19 N2 C15 C14 -177.1(9) . . . . ?
Re1 N2 C15 C14 17.1(12) . . . . ?
N3 C14 C15 N2 18.6(13) . . . . ?
N3 C14 C15 C16 -161.5(10) . . . . ?
N2 C15 C16 C17 2.7(19) . . . . ?
C14 C15 C16 C17 -177.2(12) . . . . ?
C15 C16 C17 C18 -4(2) . . . . ?
C16 C17 C18 C19 0(2) . . . . ?
C16 C17 C18 C23 -178.2(13) . . . . ?
C23 C18 C19 C20 3.8(17) . . . . ?
C17 C18 C19 C20 -174.7(11) . . . . ?
C23 C18 C19 N2 -175.8(11) . . . . ?
C17 C18 C19 N2 5.7(18) . . . . ?
C15 N2 C19 C18 -7.3(16) . . . . ?
Re1 N2 C19 C18 156.3(9) . . . . ?
C15 N2 C19 C20 173.1(9) . . . . ?
Re1 N2 C19 C20 -23.3(13) . . . . ?
C18 C19 C20 C21 -2.9(16) . . . . ?
N2 C19 C20 C21 176.8(10) . . . . ?
C19 C20 C21 C22 -0.8(17) . . . . ?
C20 C21 C22 C23 4(2) . . . . ?
C21 C22 C23 C18 -3(2) . . . . ?
C19 C18 C23 C22 -1(2) . . . . ?
C17 C18 C23 C22 177.4(14) . . . . ?
C4 N3 C24 C25 62.4(12) . . . . ?
C14 N3 C24 C25 -54.5(12) . . . . ?
Re1 N3 C24 C25 -172.4(7) . . . . ?
C28 O4 C25 C24 141.8(9) . . . . ?
C28 O4 C25 C26 18.9(12) . . . . ?
N3 C24 C25 O4 72.0(12) . . . . ?
N3 C24 C25 C26 -168.9(9) . . . . ?
O4 C25 C26 O5 -107.8(10) . . . . ?
C24 C25 C26 O5 131.7(9) . . . . ?
O4 C25 C26 C27 8.2(12) . . . . ?
C24 C25 C26 C27 -112.3(10) . . . . ?
O5 C26 C27 C28 89.3(10) . . . . ?
C25 C26 C27 C28 -29.5(11) . . . . ?
C25 O4 C28 N4 -161.9(9) . . . . ?
C25 O4 C28 C27 -38.8(12) . . . . ?
C29 N4 C28 O4 -122.1(11) . . . . ?
C32 N4 C28 O4 61.3(13) . . . . ?
C29 N4 C28 C27 121.2(11) . . . . ?
C32 N4 C28 C27 -55.5(14) . . . . ?
C26 C27 C28 O4 42.5(12) . . . . ?
C26 C27 C28 N4 160.9(10) . . . . ?
C32 N4 C29 O6 -177.8(11) . . . . ?
C28 N4 C29 O6 5.4(18) . . . . ?
C32 N4 C29 N5 1.2(15) . . . . ?
C28 N4 C29 N5 -175.5(10) . . . . ?
C30 N5 C29 O6 179.6(13) . . . . ?
C30 N5 C29 N4 0.6(19) . . . . ?
C29 N5 C30 O7 176.0(12) . . . . ?
C29 N5 C30 C31 -0.6(19) . . . . ?
O7 C30 C31 C32 -177.6(12) . . . . ?
N5 C30 C31 C32 -1.3(16) . . . . ?
O7 C30 C31 C33 3.1(19) . . . . ?
N5 C30 C31 C33 179.3(12) . . . . ?
C30 C31 C32 N4 3.2(16) . . . . ?
C33 C31 C32 N4 -177.4(11) . . . . ?
C29 N4 C32 C31 -3.3(16) . . . . ?
C28 N4 C32 C31 173.3(11) . . . . ?
O8 Na1 O9 O9 -153(9) . . . 2_756 ?
O8 Na1 O9 O9 42(9) 2_756 . . 2_756 ?
O5 Na1 O9 O9 -53(10) 2_756 . . 2_756 ?
